data_7100530
loop_
_publ_author_name
'Abram, U.'
'Yegen, E.'
'Hagenbach, A.'

_publ_section_title
;
 [TcCl4(H2O)2] and [Cl3(H2O)2TcOTc(H2O)2Cl3] -- Two Molecular Intermediates
 of the Hydrolysis of Technetium(IV)
;
_journal_coden_ASTM CHCOFS
_journal_issue 44
_journal_name_full
;
 Chemical Communications (Cambridge, United Kingdom)
;
_journal_page_first 5575
_journal_page_last 5577
_journal_paper_doi 10.1039/b509686c
_journal_year 2005
_chemical_formula_moiety 'TcCl4(AN)2 * AN'
_chemical_formula_sum 'C6 H9 Cl4 N3 Tc'
_chemical_formula_weight 362.96
_chemical_name_common 'Bis(acetonitril)tetrachlorotechnetium(VI) Acetonitril solvate'
_space_group_IT_number 62
_symmetry_cell_setting orthorhombic
_symmetry_space_group_name_Hall '-P 2ac 2n'
_symmetry_space_group_name_H-M 'P n m a'
_cell_angle_alpha 90.00
_cell_angle_beta 90.00
_cell_angle_gamma 90.00
_cell_formula_units_Z 4
_cell_length_a 10.325(5)
_cell_length_b 13.531(5)
_cell_length_c 9.720(5)
_cell_measurement_temperature 193(2)
_cell_volume 1358.0(11)
_diffrn_ambient_temperature 193(2)
_exptl_crystal_density_diffrn 1.775
_cod_depositor_comments
;
The following automatic conversions were performed:
'_symmetry_cell_setting' value 'Orthorhombic' changed to 'orthorhombic'
according to '/home/saulius/struct/CIF-dictionaries/cif_core.dic'
dictionary named 'cif_core.dic' version 2.4.1 from 2010-06-29.

Automatic conversion script
Id: cif_fix_enum 1527 2010-12-29 10:47:43Z saulius 
;
_cod_database_code 7100530

loop_
_symmetry_equiv_pos_as_xyz
'x, y, z'
'-x+1/2, -y, z+1/2'
'x+1/2, -y+1/2, -z+1/2'
'-x, y+1/2, -z'
'-x, -y, -z'
'x-1/2, y, -z-1/2'
'-x-1/2, y-1/2, z-1/2'
'x, -y-1/2, z'

loop_
_atom_site_label
_atom_site_type_symbol
_atom_site_fract_x
_atom_site_fract_y
_atom_site_fract_z
_atom_site_U_iso_or_equiv
_atom_site_adp_type
_atom_site_occupancy
_atom_site_symmetry_multiplicity
_atom_site_calc_flag
_atom_site_refinement_flags
_atom_site_disorder_assembly
_atom_site_disorder_group
Tc1 Tc 0.94277(6) 0.7500 0.01432(6) 0.02140(19) Uani 1 2 d S . .
Cl1 Cl 1.0959(2) 0.7500 0.1894(2) 0.0376(5) Uani 1 2 d S . .
Cl2 Cl 1.04589(15) 0.87334(11) -0.10179(14) 0.0373(4) Uani 1 1 d . . .
Cl3 Cl 0.7671(2) 0.7500 -0.1325(2) 0.0375(5) Uani 1 2 d S . .
N1 N 0.8440(5) 0.8591(4) 0.1311(5) 0.0307(10) Uani 1 1 d . . .
C1 C 0.7915(6) 0.9149(5) 0.1956(6) 0.0381(14) Uani 1 1 d . . .
C2 C 0.7230(8) 0.9864(6) 0.2797(8) 0.062(2) Uani 1 1 d . . .
H2A H 0.7840 1.0316 0.3197 0.093 Uiso 1 1 calc R . .
H2B H 0.6771 0.9526 0.3516 0.093 Uiso 1 1 calc R . .
H2C H 0.6627 1.0222 0.2236 0.093 Uiso 1 1 calc R . .
C10 C 0.9250(13) 0.7707(12) 0.5284(13) 0.063(4) Uiso 0.50 1 d P A -1
H10A H 0.9493 0.7918 0.6191 0.095 Uiso 0.50 1 calc PR A -1
H10B H 0.8346 0.7836 0.5140 0.095 Uiso 0.50 1 calc PR A -1
H10C H 0.9749 0.8064 0.4614 0.095 Uiso 0.50 1 calc PR A -1
C11 C 0.955(2) 0.6426(16) 0.511(2) 0.082(5) Uiso 0.50 1 d P A -1
N11 N 0.980(2) 0.5595(15) 0.500(2) 0.105(6) Uiso 0.50 1 d P A -1

loop_
_atom_site_aniso_label
_atom_site_aniso_U_11
_atom_site_aniso_U_22
_atom_site_aniso_U_33
_atom_site_aniso_U_23
_atom_site_aniso_U_13
_atom_site_aniso_U_12
Tc1 0.0210(3) 0.0201(3) 0.0231(3) 0.000 0.0016(3) 0.000
Cl1 0.0364(11) 0.0371(12) 0.0393(10) 0.000 -0.0144(9) 0.000
Cl2 0.0366(8) 0.0335(8) 0.0417(7) 0.0082(6) 0.0092(7) -0.0064(6)
Cl3 0.0325(11) 0.0379(12) 0.0421(11) 0.000 -0.0106(9) 0.000
N1 0.032(3) 0.023(2) 0.038(2) 0.000(2) 0.005(2) 0.002(2)
C1 0.040(4) 0.028(3) 0.046(3) 0.002(3) 0.012(3) -0.005(3)
C2 0.072(5) 0.040(4) 0.074(5) -0.013(4) 0.044(4) 0.003(4)

loop_
_geom_bond_atom_site_label_1
_geom_bond_atom_site_label_2
_geom_bond_distance
_geom_bond_site_symmetry_2
_geom_bond_publ_flag
Tc1 N1 2.123(5) . ?
Tc1 N1 2.123(5) 8_575 ?
Tc1 Cl2 2.2787(16) 8_575 ?
Tc1 Cl2 2.2787(16) . ?
Tc1 Cl3 2.308(2) . ?
Tc1 Cl1 2.323(2) . ?
N1 C1 1.121(7) . ?
C1 C2 1.450(9) . ?
C10 C11 1.77(3) . ?
C11 N11 1.16(3) . ?
